data_4324068
loop_
_publ_author_name
'Pravat Bhattacharyya'
'Alexandra M. Z. Slawin'
'Martin B. Smith'
'J. Derek Woollins'

_publ_section_title
;
 Palladium(II) and Platinum(II) Complexes of the Heterodifunctional Ligand
 Ph2PNHP(O)Ph2
;
_journal_name_full 'Inorganic Chemistry'
_journal_page_first 3675
_journal_page_last 3682
_journal_paper_doi 10.1021/ic951247d
_journal_volume 35
_journal_year 1996
_chemical_formula_moiety 'C48 H40 N2 O2 P4 Pt '
_chemical_formula_sum 'C48 H40 N2 O2 P4 Pt'
_chemical_formula_weight 995.84
_space_group_IT_number 14
_symmetry_cell_setting monoclinic
_symmetry_Int_Tables_number 14
_symmetry_space_group_name_Hall '-P 2yab'
_symmetry_space_group_name_H-M 'P 1 21/a 1'
_audit_creation_date 'Mon Oct  9 15:15:54 1995'
_audit_creation_method 'from TEXRAY.INF file'
_cell_angle_alpha 90
_cell_angle_beta 105
_cell_angle_gamma 90
_cell_formula_units_Z 4
_cell_length_a 17.60(1)
_cell_length_b 13.50(1)
_cell_length_c 18.641(9)
_cell_measurement_reflns_used 25
_cell_measurement_temperature 293.2
_cell_measurement_theta_max 45.8
_cell_measurement_theta_min 34.9
_cell_volume 4278(4)
_computing_cell_refinement 'MSC/AFC Diffractometer Control'
_computing_data_collection 'MSC/AFC Diffractometer Control'
_computing_data_reduction teXsan
_computing_publication_material teXsan
_computing_structure_refinement teXsan
_computing_structure_solution 'DIRDIF94 (PATTY)'
_diffrn_ambient_temperature 293.2
_diffrn_measurement_device AFC7S
_diffrn_measurement_method 'omega/2-theta scans'
_diffrn_orient_matrix_UB_11 0.00374
_diffrn_orient_matrix_UB_12 0.02633
_diffrn_orient_matrix_UB_13 -0.04913
_diffrn_orient_matrix_UB_21 -0.00552
_diffrn_orient_matrix_UB_22 0.06907
_diffrn_orient_matrix_UB_23 0.01730
_diffrn_orient_matrix_UB_31 0.05848
_diffrn_orient_matrix_UB_32 0.00498
_diffrn_orient_matrix_UB_33 0.01937
_diffrn_radiation_monochromator graphite
_diffrn_radiation_source 'X-ray tube'
_diffrn_radiation_type CuKalpha
_diffrn_radiation_wavelength 1.5418
_diffrn_reflns_av_R_equivalents 15.91
_diffrn_reflns_limit_h_max 19
_diffrn_reflns_limit_h_min 0
_diffrn_reflns_limit_k_max 15
_diffrn_reflns_limit_k_min 0
_diffrn_reflns_limit_l_max 20
_diffrn_reflns_limit_l_min -20
_diffrn_reflns_number 6907
_diffrn_reflns_theta_max 60.11
_diffrn_standards_decay_% -1.80
_diffrn_standards_interval_count 150
_diffrn_standards_number 3
_exptl_absorpt_coefficient_mu 7.648
_exptl_absorpt_correction_T_max 1.000
_exptl_absorpt_correction_T_min 0.662
_exptl_absorpt_correction_type refdelf
_exptl_absorpt_process_details Walker&Stuart_DIFABS
_exptl_crystal_colour clear
_exptl_crystal_density_diffrn 1.547
_exptl_crystal_description needle
_exptl_crystal_F_000 1984.00
_exptl_crystal_size_max 0.280
_exptl_crystal_size_mid 0.100
_exptl_crystal_size_min 0.100
_refine_diff_density_max 0.83
_refine_diff_density_min -0.65
_refine_ls_extinction_method none
_refine_ls_goodness_of_fit_obs 1.610
_refine_ls_hydrogen_treatment noref
_refine_ls_matrix_type full
_refine_ls_number_parameters 515
_refine_ls_number_reflns 3607
_refine_ls_number_restraints 0
_refine_ls_R_factor_obs 0.0410
_refine_ls_shift/esd_max 0.2130
_refine_ls_structure_factor_coef F
_refine_ls_weighting_scheme sigma
_refine_ls_wR_factor_obs 0.0360
_reflns_number_observed 3607
_reflns_number_total 6796
_reflns_observed_criterion 3.00
_cod_data_source_file ic951247d_3.cif
_cod_data_source_block 10
_cod_original_cell_volume 4274(4)
_cod_original_sg_symbol_H-M 'P 21/a '
_cod_original_formula_sum 'C48 H40 N2 O2 P4 Pt '
_cod_database_code 4324068

loop_
_symmetry_equiv_pos_as_xyz
'   +x,   +y,   +z'
'1/2-x,1/2+y,   -z'
'   -x,   -y,   -z'
'1/2+x,1/2-y,   +z'

loop_
_atom_site_aniso_label
_atom_site_aniso_U_11
_atom_site_aniso_U_22
_atom_site_aniso_U_33
_atom_site_aniso_U_12
_atom_site_aniso_U_13
_atom_site_aniso_U_23
Pt(1) 0.0503(2) 0.0452(3) 0.0381(2) 0.0036(3) 0.0017(2) -0.0001(3)
P(1) 0.058(2) 0.053(2) 0.046(2) 0.007(2) 0.006(1) 0.007(1)
P(2) 0.053(2) 0.055(2) 0.044(2) 0.009(2) -0.003(1) -0.002(2)
P(3) 0.055(2) 0.052(2) 0.046(2) 0.004(1) -0.001(1) 0.000(1)
P(4) 0.053(2) 0.046(2) 0.046(2) 0.002(1) -0.001(2) -0.006(1)
O(1) 0.040(4) 0.055(4) 0.037(4) 0.003(4) -0.015(3) 0.003(4)
O(3) 0.068(5) 0.053(5) 0.048(4) 0.013(4) -0.003(4) 0.001(4)
N(1) 0.065(6) 0.054(6) 0.051(6) -0.008(5) -0.002(5) -0.012(5)
N(3) 0.066(6) 0.049(5) 0.042(5) 0.008(5) -0.011(5) -0.013(4)
C(1) 0.051(7) 0.057(7) 0.050(7) -0.003(6) 0.006(6) 0.001(6)
C(2) 0.060(8) 0.069(8) 0.068(9) -0.010(7) 0.014(7) -0.010(7)
C(3) 0.09(1) 0.084(10) 0.09(1) -0.009(9) 0.035(9) -0.029(9)
C(4) 0.09(1) 0.08(1) 0.10(1) -0.005(9) 0.042(10) -0.031(10)
C(5) 0.065(9) 0.10(1) 0.13(1) 0.018(9) 0.026(10) -0.01(1)
C(6) 0.08(1) 0.086(10) 0.08(1) 0.015(8) 0.001(8) -0.017(8)
C(7) 0.065(8) 0.064(8) 0.058(8) 0.017(7) 0.015(7) 0.012(7)
C(8) 0.14(1) 0.09(1) 0.07(1) 0.028(10) 0.04(1) 0.012(8)
C(9) 0.18(2) 0.14(2) 0.11(2) 0.06(1) 0.09(2) 0.06(1)
C(10) 0.09(1) 0.17(2) 0.19(3) 0.01(1) 0.06(2) 0.09(2)
C(11) 0.10(1) 0.12(1) 0.15(2) -0.03(1) 0.00(1) 0.04(1)
C(12) 0.09(1) 0.09(1) 0.10(1) -0.017(9) 0.022(9) 0.022(9)
C(13) 0.059(8) 0.069(8) 0.045(7) 0.003(6) -0.009(6) -0.006(6)
C(14) 0.068(8) 0.068(9) 0.077(9) 0.002(7) 0.007(7) -0.021(7)
C(15) 0.06(1) 0.10(1) 0.12(1) 0.008(9) 0.006(9) 0.01(1)
C(16) 0.06(1) 0.11(1) 0.10(1) -0.024(9) -0.001(9) 0.01(1)
C(17) 0.09(1) 0.09(1) 0.08(1) -0.024(9) 0.009(9) -0.019(8)
C(18) 0.069(9) 0.079(10) 0.060(8) -0.003(8) -0.014(7) -0.006(7)
C(19) 0.059(6) 0.078(8) 0.044(6) 0.003(8) 0.008(5) -0.006(8)
C(20) 0.088(9) 0.10(1) 0.051(7) -0.01(1) -0.003(6) 0.004(10)
C(21) 0.13(1) 0.16(2) 0.045(8) 0.01(2) -0.003(8) -0.01(1)
C(22) 0.15(1) 0.12(1) 0.066(9) 0.03(2) 0.03(1) 0.01(1)
C(23) 0.10(1) 0.12(1) 0.10(1) 0.01(1) 0.047(9) 0.02(1)
C(24) 0.072(8) 0.089(9) 0.052(7) 0.012(8) 0.012(6) 0.016(8)
C(25) 0.051(7) 0.054(7) 0.049(7) -0.003(6) -0.010(6) -0.002(6)
C(26) 0.074(9) 0.075(9) 0.071(9) 0.015(7) 0.005(7) 0.018(7)
C(27) 0.09(1) 0.13(1) 0.053(9) 0.021(10) 0.014(8) 0.017(9)
C(28) 0.08(1) 0.17(2) 0.06(1) -0.03(1) 0.013(8) 0.03(1)
C(29) 0.11(1) 0.11(1) 0.08(1) -0.04(1) -0.02(1) 0.040(10)
C(30) 0.10(1) 0.081(10) 0.065(8) -0.012(9) 0.004(8) 0.001(8)
C(31) 0.058(8) 0.057(7) 0.038(6) 0.004(6) 0.003(6) -0.002(5)
C(32) 0.051(8) 0.076(9) 0.072(9) 0.002(7) 0.004(7) -0.003(7)
C(33) 0.09(1) 0.076(9) 0.08(1) -0.008(8) 0.020(9) -0.009(8)
C(34) 0.064(8) 0.11(1) 0.068(9) -0.021(10) 0.000(7) 0.020(10)
C(35) 0.069(10) 0.10(1) 0.076(10) 0.014(8) 0.017(8) -0.003(8)
C(36) 0.071(9) 0.076(9) 0.047(7) -0.005(7) 0.003(6) -0.012(6)
C(37) 0.077(9) 0.044(7) 0.044(7) -0.003(6) 0.003(6) -0.015(5)
C(38) 0.066(9) 0.094(10) 0.049(8) -0.004(8) 0.007(7) -0.020(7)
C(39) 0.09(1) 0.12(1) 0.070(10) 0.022(10) 0.017(9) -0.003(9)
C(40) 0.12(1) 0.12(1) 0.060(10) 0.01(1) 0.037(10) -0.003(9)
C(41) 0.12(1) 0.09(1) 0.050(9) 0.003(10) 0.006(9) -0.024(8)
C(42) 0.081(10) 0.077(9) 0.060(9) 0.004(8) 0.008(8) -0.011(7)
C(43) 0.069(9) 0.057(8) 0.049(7) 0.002(7) 0.010(7) 0.008(6)
C(44) 0.11(1) 0.073(10) 0.11(1) -0.001(9) 0.04(1) 0.004(9)
C(45) 0.17(2) 0.052(9) 0.18(2) -0.01(1) 0.10(2) 0.01(1)
C(46) 0.13(2) 0.08(1) 0.12(2) -0.03(1) 0.06(1) 0.00(1)
C(47) 0.08(1) 0.09(1) 0.09(1) -0.011(9) 0.024(9) -0.012(9)
C(48) 0.061(8) 0.065(8) 0.081(10) -0.004(7) 0.024(7) 0.003(7)

loop_
_atom_site_label
_atom_site_fract_x
_atom_site_fract_y
_atom_site_fract_z
_atom_site_U_iso_or_equiv
_atom_site_thermal_displace_type
_atom_site_calc_flag
_atom_site_calc_attached_atom
Pt(1) 0.14344(3) 0.26081(3) 0.27361(3) 0.0464(1) Uij ? ?
P(1) 0.0640(2) 0.4614(2) 0.2236(2) 0.0539(9) Uij ? ?
P(2) 0.0418(2) 0.2717(2) 0.1728(1) 0.0539(9) Uij ? ?
P(3) 0.2809(2) 0.1792(2) 0.3968(2) 0.0536(9) Uij ? ?
P(4) 0.1769(2) 0.1009(2) 0.2758(2) 0.0509(9) Uij ? ?
O(1) 0.1325(4) 0.4156(5) 0.2827(4) 0.049(2) Uij ? ?
O(3) 0.2340(4) 0.2740(5) 0.3722(3) 0.060(2) Uij ? ?
N(1) 0.0066(5) 0.3826(6) 0.1720(5) 0.060(3) Uij ? ?
N(3) 0.2620(5) 0.0927(6) 0.3379(4) 0.057(3) Uij ? ?
C(1) 0.0090(6) 0.5365(8) 0.2722(6) 0.054(4) Uij ? ?
C(2) 0.0403(7) 0.5607(9) 0.3460(7) 0.066(4) Uij ? ?
C(3) -0.0025(9) 0.6129(10) 0.3857(8) 0.084(5) Uij ? ?
C(4) -0.0774(9) 0.640(1) 0.3521(9) 0.089(6) Uij ? ?
C(5) -0.1090(8) 0.619(1) 0.2794(10) 0.098(6) Uij ? ?
C(6) -0.0651(8) 0.5678(10) 0.2392(7) 0.085(5) Uij ? ?
C(7) 0.1048(7) 0.5464(9) 0.1688(7) 0.063(4) Uij ? ?
C(8) 0.0961(10) 0.526(1) 0.0932(8) 0.095(6) Uij ? ?
C(9) 0.132(1) 0.589(1) 0.054(1) 0.134(9) Uij ? ?
C(10) 0.177(1) 0.665(2) 0.086(1) 0.15(1) Uij ? ?
C(11) 0.182(1) 0.690(1) 0.160(1) 0.130(8) Uij ? ?
C(12) 0.1457(8) 0.628(1) 0.2002(8) 0.091(5) Uij ? ?
C(13) -0.0409(7) 0.1912(9) 0.1705(6) 0.062(4) Uij ? ?
C(14) -0.0913(7) 0.2178(9) 0.2129(7) 0.074(4) Uij ? ?
C(15) -0.1538(8) 0.155(1) 0.2180(9) 0.098(6) Uij ? ?
C(16) -0.1657(8) 0.067(1) 0.1796(9) 0.096(6) Uij ? ?
C(17) -0.1152(9) 0.0413(10) 0.1379(8) 0.088(5) Uij ? ?
C(18) -0.0530(7) 0.1004(10) 0.1337(7) 0.075(4) Uij ? ?
C(19) 0.0691(6) 0.2513(10) 0.0860(5) 0.062(3) Uij ? ?
C(20) 0.0138(7) 0.242(1) 0.0188(6) 0.085(4) Uij ? ?
C(21) 0.0340(10) 0.241(1) -0.0478(7) 0.116(6) Uij ? ?
C(22) 0.111(1) 0.254(1) -0.0472(7) 0.111(6) Uij ? ?
C(23) 0.1662(8) 0.264(1) 0.0180(9) 0.101(6) Uij ? ?
C(24) 0.1465(7) 0.2637(10) 0.0863(6) 0.072(4) Uij ? ?
C(25) 0.2640(6) 0.1394(8) 0.4833(6) 0.056(4) Uij ? ?
C(26) 0.2526(7) 0.2077(9) 0.5353(7) 0.076(5) Uij ? ?
C(27) 0.2378(8) 0.178(1) 0.6009(7) 0.090(6) Uij ? ?
C(28) 0.2310(9) 0.082(2) 0.6159(8) 0.104(7) Uij ? ?
C(29) 0.2432(9) 0.012(1) 0.5658(9) 0.108(6) Uij ? ?
C(30) 0.2583(8) 0.0414(10) 0.4985(8) 0.084(5) Uij ? ?
C(31) 0.3844(6) 0.2101(8) 0.4174(6) 0.053(3) Uij ? ?
C(32) 0.4099(7) 0.2955(9) 0.4558(7) 0.069(4) Uij ? ?
C(33) 0.4894(9) 0.3218(9) 0.4724(7) 0.081(5) Uij ? ?
C(34) 0.5397(7) 0.263(1) 0.4479(7) 0.084(5) Uij ? ?
C(35) 0.5146(8) 0.177(1) 0.4117(7) 0.082(5) Uij ? ?
C(36) 0.4364(7) 0.1503(9) 0.3961(6) 0.067(4) Uij ? ?
C(37) 0.1939(7) 0.0539(7) 0.1912(6) 0.057(4) Uij ? ?
C(38) 0.2648(7) 0.0779(9) 0.1760(6) 0.071(4) Uij ? ?
C(39) 0.2813(8) 0.048(1) 0.1100(8) 0.093(6) Uij ? ?
C(40) 0.227(1) -0.004(1) 0.0594(8) 0.097(6) Uij ? ?
C(41) 0.1585(10) -0.0304(10) 0.0733(7) 0.089(5) Uij ? ?
C(42) 0.1412(8) -0.0021(9) 0.1394(7) 0.075(5) Uij ? ?
C(43) 0.1069(7) 0.0159(8) 0.2998(6) 0.059(4) Uij ? ?
C(44) 0.1214(9) -0.086(1) 0.3001(8) 0.097(6) Uij ? ?
C(45) 0.069(1) -0.1519(10) 0.318(1) 0.125(8) Uij ? ?
C(46) 0.004(1) -0.118(1) 0.3373(10) 0.108(7) Uij ? ?
C(47) -0.0094(8) -0.016(1) 0.3381(8) 0.087(5) Uij ? ?
C(48) 0.0427(7) 0.0498(9) 0.3188(7) 0.068(4) Uij ? ?
H(2) 0.0949 0.5391 0.3715 0.0799 Uij ? ?
H(3) 0.0206 0.6322 0.4373 0.0983 Uij ? ?
H(4) -0.1070 0.6731 0.3826 0.0985 Uij ? ?
H(5) -0.1623 0.6435 0.2572 0.1152 Uij ? ?
H(6) -0.0901 0.5520 0.1864 0.1006 Uij ? ?
H(8) 0.0649 0.4675 0.0695 0.1141 Uij ? ?
H(9) 0.1245 0.5781 -0.0009 0.1556 Uij ? ?
H(10) 0.2053 0.7028 0.0574 0.1691 Uij ? ?
H(11) 0.2127 0.7502 0.1826 0.1488 Uij ? ?
H(12) 0.1502 0.6430 0.2538 0.1119 Uij ? ?
H(14) -0.0831 0.2816 0.2399 0.0876 Uij ? ?
H(15) -0.1894 0.1733 0.2505 0.1179 Uij ? ?
H(16) -0.2095 0.0232 0.1816 0.1133 Uij ? ?
H(17) -0.1240 -0.0228 0.1106 0.1050 Uij ? ?
H(18) -0.0165 0.0788 0.1038 0.0937 Uij ? ?
H(20) -0.0427 0.2348 0.0194 0.1011 Uij ? ?
H(21) -0.0067 0.2311 -0.0950 0.1305 Uij ? ?
H(22) 0.1263 0.2556 -0.0939 0.1303 Uij ? ?
H(23) 0.2216 0.2719 0.0176 0.1195 Uij ? ?
H(24) 0.1875 0.2720 0.1334 0.0841 Uij ? ?
H(26) 0.2557 0.2787 0.5245 0.0858 Uij ? ?
H(27) 0.2317 0.2290 0.6376 0.1070 Uij ? ?
H(28) 0.2172 0.0611 0.6606 0.1179 Uij ? ?
H(29) 0.2413 -0.0591 0.5767 0.1159 Uij ? ?
H(30) 0.2650 -0.0090 0.4611 0.0987 Uij ? ?
H(32) 0.3730 0.3384 0.4722 0.0817 Uij ? ?
H(33) 0.5099 0.3824 0.5004 0.0941 Uij ? ?
H(34) 0.5954 0.2821 0.4563 0.0987 Uij ? ?
H(35) 0.5529 0.1344 0.3970 0.0956 Uij ? ?
H(36) 0.4187 0.0886 0.3686 0.0794 Uij ? ?
H(38) 0.3049 0.1166 0.2122 0.0849 Uij ? ?
H(39) 0.3327 0.0653 0.0989 0.1136 Uij ? ?
H(40) 0.2369 -0.0226 0.0113 0.1151 Uij ? ?
H(41) 0.1194 -0.0719 0.0363 0.1028 Uij ? ?
H(42) 0.0909 -0.0211 0.1493 0.0945 Uij ? ?
H(44) 0.1680 -0.1115 0.2851 0.1094 Uij ? ?
H(45) 0.0781 -0.2237 0.3186 0.1422 Uij ? ?
H(46) -0.0321 -0.1627 0.3524 0.1229 Uij ? ?
H(47) -0.0568 0.0089 0.3512 0.1008 Uij ? ?
H(48) 0.0329 0.1222 0.3193 0.0830 Uij ? ?

loop_
_atom_type_symbol
_atom_type_oxidation_number
_atom_type_number_in_cell
_atom_type_scat_dispersion_real
_atom_type_scat_dispersion_imag
_atom_type_scat_source
C 0 192 0.018 0.009 'International Tables'
H 0 160 0.000 0.000 'International Tables'
N 0 8 0.031 0.018 'International Tables'
O 0 8 0.049 0.032 'International Tables'
P 0 16 0.295 0.434 'International Tables'
Pt 0 4 -4.593 6.926 'International Tables'

loop_
_geom_angle_atom_site_label_1
_geom_angle_atom_site_label_2
_geom_angle_atom_site_label_3
_geom_angle
_geom_angle_site_symmetry_1
_geom_angle_site_symmetry_2
_geom_angle_site_symmetry_3
_geom_angle_publ_flag
P(2) Pt(1) P(4) 103.2(1) ? ? ? yes
P(2) Pt(1) O(1) 86.1(2) ? ? ? yes
P(2) Pt(1) O(3) 170.7(2) ? ? ? yes
P(4) Pt(1) O(1) 169.9(2) ? ? ? yes
P(4) Pt(1) O(3) 86.0(2) ? ? ? yes
O(1) Pt(1) O(3) 84.9(3) ? ? ? yes
O(1) P(1) N(1) 114.7(4) ? ? ? yes
O(1) P(1) C(1) 106.8(5) ? ? ? yes
O(1) P(1) C(7) 108.0(5) ? ? ? yes
N(1) P(1) C(1) 109.7(5) ? ? ? yes
N(1) P(1) C(7) 111.3(5) ? ? ? yes
C(1) P(1) C(7) 105.8(5) ? ? ? yes
Pt(1) P(2) N(1) 106.9(3) ? ? ? yes
Pt(1) P(2) C(13) 116.3(4) ? ? ? yes
Pt(1) P(2) C(19) 113.4(3) ? ? ? yes
N(1) P(2) C(13) 104.6(5) ? ? ? yes
N(1) P(2) C(19) 108.7(5) ? ? ? yes
C(13) P(2) C(19) 106.5(5) ? ? ? yes
O(3) P(3) N(3) 114.4(4) ? ? ? yes
O(3) P(3) C(25) 108.5(5) ? ? ? yes
O(3) P(3) C(31) 107.7(4) ? ? ? yes
N(3) P(3) C(25) 110.5(5) ? ? ? yes
N(3) P(3) C(31) 109.6(5) ? ? ? yes
C(25) P(3) C(31) 105.8(5) ? ? ? yes
Pt(1) P(4) N(3) 105.4(3) ? ? ? yes
Pt(1) P(4) C(37) 115.4(4) ? ? ? yes
Pt(1) P(4) C(43) 114.9(4) ? ? ? yes
N(3) P(4) C(37) 105.4(5) ? ? ? yes
N(3) P(4) C(43) 109.6(5) ? ? ? yes
C(37) P(4) C(43) 105.8(5) ? ? ? yes
Pt(1) O(1) P(1) 114.3(4) ? ? ? yes
Pt(1) O(3) P(3) 114.7(4) ? ? ? yes
P(1) N(1) P(2) 115.3(5) ? ? ? yes
P(3) N(3) P(4) 115.4(5) ? ? ? yes
P(1) C(1) C(2) 120.5(9) ? ? ? yes
P(1) C(1) C(6) 121.8(9) ? ? ? yes
C(2) C(1) C(6) 117(1) ? ? ? yes
C(1) C(2) C(3) 121(1) ? ? ? yes
C(2) C(3) C(4) 119(1) ? ? ? yes
C(3) C(4) C(5) 120(1) ? ? ? yes
C(4) C(5) C(6) 119(1) ? ? ? yes
C(1) C(6) C(5) 120(1) ? ? ? yes
P(1) C(7) C(8) 119(1) ? ? ? yes
P(1) C(7) C(12) 120(1) ? ? ? yes
C(8) C(7) C(12) 120(1) ? ? ? yes
C(7) C(8) C(9) 117(1) ? ? ? yes
C(8) C(9) C(10) 121(2) ? ? ? yes
C(9) C(10) C(11) 121(2) ? ? ? yes
C(10) C(11) C(12) 117(1) ? ? ? yes
C(7) C(12) C(11) 121(1) ? ? ? yes
P(2) C(13) C(14) 117.6(9) ? ? ? yes
P(2) C(13) C(18) 124(1) ? ? ? yes
C(14) C(13) C(18) 118(1) ? ? ? yes
C(13) C(14) C(15) 120(1) ? ? ? yes
C(14) C(15) C(16) 119(1) ? ? ? yes
C(15) C(16) C(17) 118(1) ? ? ? yes
C(16) C(17) C(18) 121(1) ? ? ? yes
C(13) C(18) C(17) 120(1) ? ? ? yes
P(2) C(19) C(20) 122.2(9) ? ? ? yes
P(2) C(19) C(24) 117.9(8) ? ? ? yes
C(20) C(19) C(24) 118.8(10) ? ? ? yes
C(19) C(20) C(21) 122(1) ? ? ? yes
C(20) C(21) C(22) 118(1) ? ? ? yes
C(21) C(22) C(23) 120(1) ? ? ? yes
C(22) C(23) C(24) 121(1) ? ? ? yes
C(19) C(24) C(23) 118(1) ? ? ? yes
P(3) C(25) C(26) 121.1(9) ? ? ? yes
P(3) C(25) C(30) 121.1(10) ? ? ? yes
C(26) C(25) C(30) 117(1) ? ? ? yes
C(25) C(26) C(27) 121(1) ? ? ? yes
C(26) C(27) C(28) 121(1) ? ? ? yes
C(27) C(28) C(29) 118(1) ? ? ? yes
C(28) C(29) C(30) 120(1) ? ? ? yes
C(25) C(30) C(29) 120(1) ? ? ? yes
P(3) C(31) C(32) 118.7(9) ? ? ? yes
P(3) C(31) C(36) 121.3(9) ? ? ? yes
C(32) C(31) C(36) 120(1) ? ? ? yes
C(31) C(32) C(33) 120(1) ? ? ? yes
C(32) C(33) C(34) 118(1) ? ? ? yes
C(33) C(34) C(35) 120(1) ? ? ? yes
C(34) C(35) C(36) 120(1) ? ? ? yes
C(31) C(36) C(35) 119(1) ? ? ? yes
P(4) C(37) C(38) 117.5(9) ? ? ? yes
P(4) C(37) C(42) 125(1) ? ? ? yes
C(38) C(37) C(42) 117(1) ? ? ? yes
C(37) C(38) C(39) 121(1) ? ? ? yes
C(38) C(39) C(40) 119(1) ? ? ? yes
C(39) C(40) C(41) 120(1) ? ? ? yes
C(40) C(41) C(42) 120(1) ? ? ? yes
C(37) C(42) C(41) 120(1) ? ? ? yes
P(4) C(43) C(44) 119.1(10) ? ? ? yes
P(4) C(43) C(48) 121.2(9) ? ? ? yes
C(44) C(43) C(48) 119(1) ? ? ? yes
C(43) C(44) C(45) 119(1) ? ? ? yes
C(44) C(45) C(46) 120(1) ? ? ? yes
C(45) C(46) C(47) 119(1) ? ? ? yes
C(46) C(47) C(48) 119(1) ? ? ? yes
C(43) C(48) C(47) 120(1) ? ? ? yes

loop_
_geom_bond_atom_site_label_1
_geom_bond_atom_site_label_2
_geom_bond_distance
_geom_bond_site_symmetry_1
_geom_bond_site_symmetry_2
_geom_bond_publ_flag
Pt(1) P(2) 2.235(3) ? ? yes
Pt(1) P(4) 2.235(3) ? ? yes
Pt(1) O(1) 2.110(6) ? ? yes
Pt(1) O(3) 2.103(6) ? ? yes
P(1) O(1) 1.535(7) ? ? yes
P(1) N(1) 1.604(8) ? ? yes
P(1) C(1) 1.80(1) ? ? yes
P(1) C(7) 1.80(1) ? ? yes
P(2) N(1) 1.618(9) ? ? yes
P(2) C(13) 1.81(1) ? ? yes
P(2) C(19) 1.826(10) ? ? yes
P(3) O(3) 1.527(7) ? ? yes
P(3) N(3) 1.577(8) ? ? yes
P(3) C(25) 1.80(1) ? ? yes
P(3) C(31) 1.81(1) ? ? yes
P(4) N(3) 1.641(8) ? ? yes
P(4) C(37) 1.80(1) ? ? yes
P(4) C(43) 1.82(1) ? ? yes
C(1) C(2) 1.38(1) ? ? yes
C(1) C(6) 1.36(1) ? ? yes
C(2) C(3) 1.38(2) ? ? yes
C(3) C(4) 1.35(2) ? ? yes
C(4) C(5) 1.35(2) ? ? yes
C(5) C(6) 1.40(2) ? ? yes
C(7) C(8) 1.40(2) ? ? yes
C(7) C(12) 1.36(2) ? ? yes
C(8) C(9) 1.39(2) ? ? yes
C(9) C(10) 1.34(3) ? ? yes
C(10) C(11) 1.39(3) ? ? yes
C(11) C(12) 1.39(2) ? ? yes
C(13) C(14) 1.38(1) ? ? yes
C(13) C(18) 1.39(1) ? ? yes
C(14) C(15) 1.41(2) ? ? yes
C(15) C(16) 1.37(2) ? ? yes
C(16) C(17) 1.37(2) ? ? yes
C(17) C(18) 1.37(2) ? ? yes
C(19) C(20) 1.38(1) ? ? yes
C(19) C(24) 1.37(1) ? ? yes
C(20) C(21) 1.38(2) ? ? yes
C(21) C(22) 1.36(2) ? ? yes
C(22) C(23) 1.35(2) ? ? yes
C(23) C(24) 1.40(1) ? ? yes
C(25) C(26) 1.39(1) ? ? yes
C(25) C(30) 1.36(1) ? ? yes
C(26) C(27) 1.38(2) ? ? yes
C(27) C(28) 1.33(2) ? ? yes
C(28) C(29) 1.39(2) ? ? yes
C(29) C(30) 1.41(2) ? ? yes
C(31) C(32) 1.37(1) ? ? yes
C(31) C(36) 1.36(1) ? ? yes
C(32) C(33) 1.40(2) ? ? yes
C(33) C(34) 1.36(2) ? ? yes
C(34) C(35) 1.36(2) ? ? yes
C(35) C(36) 1.38(2) ? ? yes
C(37) C(38) 1.39(2) ? ? yes
C(37) C(42) 1.38(1) ? ? yes
C(38) C(39) 1.39(2) ? ? yes
C(39) C(40) 1.35(2) ? ? yes
C(40) C(41) 1.35(2) ? ? yes
C(41) C(42) 1.40(2) ? ? yes
C(43) C(44) 1.40(2) ? ? yes
C(43) C(48) 1.35(1) ? ? yes
C(44) C(45) 1.39(2) ? ? yes
C(45) C(46) 1.35(2) ? ? yes
C(46) C(47) 1.39(2) ? ? yes
C(47) C(48) 1.39(2) ? ? yes
